data_4131251
loop_
_publ_author_name
'Hong, Dachao'
'Tsukakoshi, Yuto'
'Kotani, Hiroaki'
'Ishizuka, Tomoya'
'Kojima, Takahiko'

_publ_section_title
;
 Visible-Light-Driven Photocatalytic CO<sub>2</sub> Reduction by a Ni(II)
 Complex Bearing a Bioinspired Tetradentate Ligand for Selective CO
 Production.
;
_journal_issue 19
_journal_name_full 'Journal of the American Chemical Society'
_journal_page_first 6538
_journal_page_last 6541
_journal_paper_doi 10.1021/jacs.7b01956
_journal_volume 139
_journal_year 2017
_chemical_formula_sum 'C18 H22 Cl2 N4 Ni O8 S2'
_chemical_formula_weight 616.12
_space_group_crystal_system monoclinic
_space_group_IT_number 14
_space_group_name_Hall '-P 2yn'
_space_group_name_H-M_alt 'P 1 21/n 1'
_atom_sites_solution_hydrogens geom
_audit_creation_method SHELXL-2014/7
_cell_angle_alpha 90.000(5)
_cell_angle_beta 101.231(5)
_cell_angle_gamma 90.000(5)
_cell_formula_units_Z 8
_cell_length_a 14.414(5)
_cell_length_b 11.965(5)
_cell_length_c 32.171(5)
_cell_measurement_reflns_used 691
_cell_measurement_temperature 120(2)
_cell_measurement_theta_max 57.62
_cell_measurement_theta_min 3.94
_cell_volume 5442(3)
_computing_structure_refinement 'SHELXL-2014/7 (Sheldrick, 2014)'
_diffrn_ambient_temperature 120(2)
_diffrn_measured_fraction_theta_full 0.998
_diffrn_measured_fraction_theta_max 0.908
_diffrn_measurement_device_type 'APEX2 v2009.11-0'
_diffrn_radiation_type MoK\a
_diffrn_radiation_wavelength 0.71069
_diffrn_reflns_av_R_equivalents 0.0225
_diffrn_reflns_av_unetI/netI 0.0326
_diffrn_reflns_Laue_measured_fraction_full 0.998
_diffrn_reflns_Laue_measured_fraction_max 0.908
_diffrn_reflns_limit_h_max 18
_diffrn_reflns_limit_h_min -17
_diffrn_reflns_limit_k_max 15
_diffrn_reflns_limit_k_min -10
_diffrn_reflns_limit_l_max 36
_diffrn_reflns_limit_l_min -43
_diffrn_reflns_number 30016
_diffrn_reflns_point_group_measured_fraction_full 0.998
_diffrn_reflns_point_group_measured_fraction_max 0.908
_diffrn_reflns_theta_full 25.240
_diffrn_reflns_theta_max 28.660
_diffrn_reflns_theta_min 1.291
_exptl_absorpt_coefficient_mu 1.110
_exptl_crystal_colour blue
_exptl_crystal_density_diffrn 1.504
_exptl_crystal_description plate
_exptl_crystal_F_000 2528
_exptl_crystal_size_max 0.500
_exptl_crystal_size_mid 0.300
_exptl_crystal_size_min 0.200
_refine_diff_density_max 1.062
_refine_diff_density_min -0.650
_refine_diff_density_rms 0.091
_refine_ls_extinction_method none
_refine_ls_goodness_of_fit_ref 1.053
_refine_ls_hydrogen_treatment constr
_refine_ls_matrix_type full
_refine_ls_number_parameters 635
_refine_ls_number_reflns 12733
_refine_ls_number_restraints 0
_refine_ls_restrained_S_all 1.053
_refine_ls_R_factor_all 0.0935
_refine_ls_R_factor_gt 0.0678
_refine_ls_shift/su_max 0.001
_refine_ls_shift/su_mean 0.000
_refine_ls_structure_factor_coef Fsqd
_refine_ls_weighting_details 'w=1/[\s^2^(Fo^2^)+(0.0792P)^2^+11.5130P] where P=(Fo^2^+2Fc^2^)/3'
_refine_ls_weighting_scheme calc
_refine_ls_wR_factor_gt 0.1835
_refine_ls_wR_factor_ref 0.1959
_reflns_Friedel_coverage 0.000
_reflns_number_gt 8286
_reflns_number_total 12733
_reflns_threshold_expression 'I > 2\s(I)'
_cod_data_source_file ja7b01956_si_002.cif
_cod_data_source_block tsuka1
_cod_depositor_comments
;

2020-05-08
Z value and formula fixed to values more according to usual
chemical conventions.                 miguel
;
_cod_original_formula_sum 'C36 H44 Cl4 N8 Ni2 O16 S4'
_cod_original_formula_weight 1232.25
_cod_original_formula_units_Z 4
_cod_original_sg_symbol_H-M 'P 21/n'
_cod_database_code 4131251
_shelx_shelxl_version_number 2014/7
_shelx_space_group_comment
;
The symmetry employed for this shelxl refinement is uniquely defined
by the following loop, which should always be used as a source of
symmetry information in preference to the above space-group names.
They are only intended as comments.
;
_shelx_estimated_absorpt_t_min 0.607
_shelx_estimated_absorpt_t_max 0.809

loop_
_space_group_symop_operation_xyz
'x, y, z'
'-x+1/2, y+1/2, -z+1/2'
'-x, -y, -z'
'x-1/2, -y-1/2, z-1/2'

loop_
_atom_site_label
_atom_site_type_symbol
_atom_site_fract_x
_atom_site_fract_y
_atom_site_fract_z
_atom_site_U_iso_or_equiv
_atom_site_adp_type
_atom_site_occupancy
_atom_site_site_symmetry_order
_atom_site_calc_flag
_atom_site_refinement_flags_posn
_atom_site_refinement_flags_adp
Ni1 Ni 0.53614(3) 0.05762(4) 0.36879(2) 0.03107(14) Uani 1 1 d . .
Ni2 Ni 0.46500(4) -0.05372(4) 0.13120(2) 0.03569(15) Uani 1 1 d . .
Cl1 Cl 0.20039(6) 0.04769(7) 0.26615(3) 0.0310(2) Uani 1 1 d . .
Cl2 Cl 0.80028(6) -0.04229(7) 0.23198(3) 0.0324(2) Uani 1 1 d . .
Cl3 Cl 0.86409(12) -0.22203(16) 0.44862(4) 0.0768(4) Uani 1 1 d . .
Cl4 Cl 0.36801(12) -0.25592(13) 0.44740(4) 0.0708(4) Uani 1 1 d . .
S1 S 0.49683(6) 0.11855(7) 0.29632(3) 0.0310(2) Uani 1 1 d . .
S2 S 0.70032(7) 0.06906(11) 0.36596(3) 0.0444(3) Uani 1 1 d . .
S3 S 0.30169(8) -0.07278(13) 0.13523(4) 0.0548(3) Uani 1 1 d . .
S4 S 0.50832(7) -0.10717(7) 0.20422(3) 0.0332(2) Uani 1 1 d . .
O1 O 0.1348(2) 0.0829(3) 0.29179(11) 0.0538(8) Uani 1 1 d . .
O2 O 0.1485(2) -0.0021(3) 0.22793(10) 0.0538(8) Uani 1 1 d . .
O3 O 0.2542(2) 0.1410(3) 0.25663(12) 0.0581(9) Uani 1 1 d . .
O4 O 0.2620(2) -0.0376(3) 0.28795(10) 0.0528(8) Uani 1 1 d . .
O5 O 0.7491(3) -0.1356(3) 0.24290(11) 0.0584(9) Uani 1 1 d . .
O6 O 0.7361(3) 0.0427(3) 0.21085(13) 0.0700(11) Uani 1 1 d . .
O7 O 0.8623(3) -0.0759(3) 0.20545(14) 0.0744(12) Uani 1 1 d . .
O8 O 0.8508(3) 0.0087(4) 0.26926(13) 0.0814(12) Uani 1 1 d . .
O9 O 0.7825(6) -0.1709(7) 0.4547(3) 0.195(4) Uani 1 1 d . .
O10 O 0.8551(5) -0.2478(5) 0.40623(14) 0.147(3) Uani 1 1 d . .
O11 O 0.9408(6) -0.1549(9) 0.4610(3) 0.222(5) Uani 1 1 d . .
O12 O 0.8767(4) -0.3224(6) 0.47297(17) 0.128(2) Uani 1 1 d . .
O13 O 0.3002(6) -0.3264(6) 0.4591(2) 0.166(3) Uani 1 1 d . .
O14 O 0.3355(4) -0.2295(5) 0.40538(13) 0.118(2) Uani 1 1 d . .
O15 O 0.4489(6) -0.3152(8) 0.4538(3) 0.241(6) Uani 1 1 d . .
O16 O 0.3781(4) -0.1583(4) 0.47315(14) 0.0974(15) Uani 1 1 d . .
N1 N 0.5272(2) 0.2269(3) 0.38257(10) 0.0340(7) Uani 1 1 d . .
N2 N 0.5473(2) -0.1040(3) 0.34648(10) 0.0369(7) Uani 1 1 d . .
N3 N 0.5714(3) 0.0037(3) 0.43060(12) 0.0543(10) Uani 1 1 d . .
N4 N 0.3964(3) 0.0435(3) 0.37440(13) 0.0475(9) Uani 1 1 d . .
N5 N 0.4502(3) 0.1082(3) 0.15219(11) 0.0416(8) Uani 1 1 d . .
N6 N 0.4788(2) -0.2242(3) 0.11927(11) 0.0387(8) Uani 1 1 d . .
N7 N 0.6023(3) -0.0322(3) 0.12356(14) 0.0525(10) Uani 1 1 d . .
N8 N 0.4217(3) -0.0098(4) 0.06799(13) 0.0647(13) Uani 1 1 d . .
C1 C 0.5488(3) 0.2651(4) 0.42280(14) 0.0446(10) Uani 1 1 d . .
H1 H 0.5743 0.2143 0.4448 0.053 Uiso 1 1 calc R U
C2 C 0.5353(4) 0.3740(4) 0.43311(16) 0.0540(12) Uani 1 1 d . .
H2 H 0.5518 0.3978 0.4618 0.065 Uiso 1 1 calc R U
C3 C 0.4976(3) 0.4497(4) 0.40166(17) 0.0534(12) Uani 1 1 d . .
H3 H 0.4857 0.5250 0.4084 0.064 Uiso 1 1 calc R U
C4 C 0.4776(3) 0.4124(3) 0.36009(15) 0.0433(10) Uani 1 1 d . .
H4 H 0.4538 0.4626 0.3376 0.052 Uiso 1 1 calc R U
C5 C 0.4930(2) 0.3000(3) 0.35162(12) 0.0322(8) Uani 1 1 d . .
C6 C 0.4652(3) 0.2604(3) 0.30580(13) 0.0354(8) Uani 1 1 d . .
H5 H 0.4954 0.3104 0.2878 0.042 Uiso 1 1 calc R U
H6 H 0.3959 0.2685 0.2967 0.042 Uiso 1 1 calc R U
C7 C 0.6137(3) 0.1296(4) 0.28345(13) 0.0421(10) Uani 1 1 d . .
H7 H 0.6286 0.0578 0.2709 0.051 Uiso 1 1 calc R U
H8 H 0.6117 0.1879 0.2615 0.051 Uiso 1 1 calc R U
C8 C 0.6932(3) 0.1572(3) 0.32016(14) 0.0391(9) Uani 1 1 d . .
H9 H 0.6856 0.2356 0.3288 0.047 Uiso 1 1 calc R U
H10 H 0.7539 0.1523 0.3102 0.047 Uiso 1 1 calc R U
C9 C 0.7145(3) -0.0684(4) 0.34507(18) 0.0578(14) Uani 1 1 d . .
H11 H 0.7392 -0.0599 0.3186 0.069 Uiso 1 1 calc R U
H12 H 0.7632 -0.1087 0.3656 0.069 Uiso 1 1 calc R U
C10 C 0.6275(3) -0.1401(4) 0.33567(13) 0.0440(10) Uani 1 1 d . .
C11 C 0.6333(4) -0.2438(4) 0.31706(16) 0.0577(14) Uani 1 1 d . .
H13 H 0.6910 -0.2676 0.3098 0.069 Uiso 1 1 calc R U
C12 C 0.5548(4) -0.3122(4) 0.30908(15) 0.0579(14) Uani 1 1 d . .
H14 H 0.5576 -0.3827 0.2958 0.069 Uiso 1 1 calc R U
C13 C 0.4727(4) -0.2770(4) 0.32059(14) 0.0485(11) Uani 1 1 d . .
H15 H 0.4181 -0.3232 0.3159 0.058 Uiso 1 1 calc R U
C14 C 0.4714(3) -0.1721(3) 0.33921(13) 0.0404(9) Uani 1 1 d . .
H16 H 0.4146 -0.1476 0.3471 0.048 Uiso 1 1 calc R U
C15 C 0.5859(4) -0.0473(5) 0.46075(16) 0.0596(13) Uani 1 1 d . .
C16 C 0.6099(5) -0.1018(6) 0.50159(18) 0.084(2) Uani 1 1 d . .
H45 H 0.6760 -0.1263 0.5065 0.126 Uiso 1 1 calc R U
H46 H 0.5687 -0.1667 0.5021 0.126 Uiso 1 1 calc R U
H47 H 0.6013 -0.0492 0.5239 0.126 Uiso 1 1 calc R U
C17 C 0.3243(3) 0.0340(5) 0.38259(15) 0.0529(12) Uani 1 1 d . .
C18 C 0.2295(4) 0.0159(7) 0.3907(2) 0.085(2) Uani 1 1 d . .
H48 H 0.1828 0.0309 0.3648 0.128 Uiso 1 1 calc R U
H49 H 0.2186 0.0662 0.4133 0.128 Uiso 1 1 calc R U
H50 H 0.2234 -0.0618 0.3995 0.128 Uiso 1 1 calc R U
C19 C 0.5257(4) 0.1771(4) 0.16160(15) 0.0486(11) Uani 1 1 d . .
H17 H 0.5842 0.1535 0.1551 0.058 Uiso 1 1 calc R U
C20 C 0.5213(4) 0.2808(4) 0.18041(15) 0.0606(14) Uani 1 1 d . .
H18 H 0.5752 0.3281 0.1865 0.073 Uiso 1 1 calc R U
C21 C 0.4355(5) 0.3132(4) 0.19004(17) 0.076(2) Uani 1 1 d . .
H19 H 0.4300 0.3840 0.2027 0.091 Uiso 1 1 calc R U
C22 C 0.3588(5) 0.2439(5) 0.18139(18) 0.075(2) Uani 1 1 d . .
H20 H 0.3006 0.2652 0.1887 0.089 Uiso 1 1 calc R U
C23 C 0.3670(4) 0.1417(4) 0.16182(16) 0.0575(14) Uani 1 1 d . .
C24 C 0.2822(4) 0.0693(4) 0.1511(2) 0.0734(19) Uani 1 1 d . .
H21 H 0.2370 0.1054 0.1279 0.088 Uiso 1 1 calc R U
H22 H 0.2516 0.0662 0.1761 0.088 Uiso 1 1 calc R U
C25 C 0.3118(3) -0.1487(3) 0.18387(15) 0.0432(10) Uani 1 1 d . .
H23 H 0.2521 -0.1404 0.1944 0.052 Uiso 1 1 calc R U
H24 H 0.3196 -0.2291 0.1780 0.052 Uiso 1 1 calc R U
C26 C 0.3923(3) -0.1128(3) 0.21817(13) 0.0384(9) Uani 1 1 d . .
H25 H 0.3957 -0.1646 0.2424 0.046 Uiso 1 1 calc R U
H26 H 0.3775 -0.0377 0.2280 0.046 Uiso 1 1 calc R U
C27 C 0.5364(3) -0.2514(3) 0.19612(13) 0.0371(9) Uani 1 1 d . .
H27 H 0.6050 -0.2620 0.2066 0.045 Uiso 1 1 calc R U
H28 H 0.5030 -0.2982 0.2139 0.045 Uiso 1 1 calc R U
C28 C 0.5126(3) -0.2948(3) 0.15165(13) 0.0352(8) Uani 1 1 d . .
C29 C 0.5270(3) -0.4074(4) 0.14454(15) 0.0448(10) Uani 1 1 d . .
H29 H 0.5491 -0.4564 0.1676 0.054 Uiso 1 1 calc R U
C30 C 0.5084(4) -0.4474(4) 0.10301(18) 0.0583(14) Uani 1 1 d . .
H30 H 0.5190 -0.5238 0.0974 0.070 Uiso 1 1 calc R U
C31 C 0.4744(4) -0.3750(5) 0.07005(17) 0.0626(15) Uani 1 1 d . .
H31 H 0.4613 -0.4005 0.0415 0.075 Uiso 1 1 calc R U
C32 C 0.4601(4) -0.2649(4) 0.07963(15) 0.0516(12) Uani 1 1 d . .
H32 H 0.4358 -0.2153 0.0571 0.062 Uiso 1 1 calc R U
C33 C 0.6732(4) -0.0174(4) 0.11516(16) 0.0534(12) Uani 1 1 d . .
C34 C 0.7681(4) 0.0059(7) 0.1069(2) 0.085(2) Uani 1 1 d . .
H33 H 0.7676 0.0778 0.0923 0.127 Uiso 1 1 calc R U
H34 H 0.7863 -0.0535 0.0891 0.127 Uiso 1 1 calc R U
H35 H 0.8136 0.0088 0.1339 0.127 Uiso 1 1 calc R U
C35 C 0.4178(5) 0.0553(7) 0.0418(2) 0.085(2) Uani 1 1 d . .
C36 C 0.3931(9) 0.0954(12) -0.0011(3) 0.181(5) Uani 1 1 d . .
H36 H 0.3895 0.0323 -0.0207 0.271 Uiso 1 1 calc R U
H37 H 0.4414 0.1483 -0.0065 0.271 Uiso 1 1 calc R U
H38 H 0.3316 0.1331 -0.0053 0.271 Uiso 1 1 calc R U

loop_
_atom_site_aniso_label
_atom_site_aniso_U_11
_atom_site_aniso_U_22
_atom_site_aniso_U_33
_atom_site_aniso_U_23
_atom_site_aniso_U_13
_atom_site_aniso_U_12
Ni1 0.0293(3) 0.0311(3) 0.0355(3) 0.00052(19) 0.0130(2) -0.00013(19)
Ni2 0.0326(3) 0.0372(3) 0.0415(3) 0.0031(2) 0.0176(2) 0.0024(2)
Cl1 0.0286(4) 0.0275(4) 0.0382(5) -0.0006(3) 0.0096(4) -0.0025(3)
Cl2 0.0329(5) 0.0274(4) 0.0390(5) -0.0022(3) 0.0126(4) -0.0042(3)
Cl3 0.0805(10) 0.1087(13) 0.0423(7) 0.0093(7) 0.0148(7) -0.0059(9)
Cl4 0.0991(11) 0.0696(9) 0.0393(7) -0.0136(6) 0.0027(7) 0.0039(8)
S1 0.0294(5) 0.0283(4) 0.0349(5) -0.0035(4) 0.0051(4) 0.0025(4)
S2 0.0273(5) 0.0674(7) 0.0390(6) 0.0050(5) 0.0074(4) 0.0002(5)
S3 0.0288(5) 0.0928(10) 0.0435(6) 0.0046(6) 0.0089(5) 0.0047(6)
S4 0.0332(5) 0.0262(4) 0.0403(5) -0.0050(4) 0.0076(4) 0.0019(4)
O1 0.056(2) 0.0391(16) 0.078(2) -0.0040(15) 0.0407(18) 0.0030(14)
O2 0.0494(19) 0.0527(19) 0.0538(19) -0.0105(15) -0.0034(15) 0.0002(15)
O3 0.0532(19) 0.0482(18) 0.080(2) -0.0018(17) 0.0299(17) -0.0259(16)
O4 0.0484(19) 0.0541(19) 0.058(2) 0.0107(15) 0.0157(15) 0.0139(15)
O5 0.065(2) 0.0466(18) 0.071(2) -0.0039(16) 0.0313(18) -0.0121(16)
O6 0.058(2) 0.061(2) 0.096(3) 0.028(2) 0.029(2) 0.0267(18)
O7 0.083(3) 0.0434(19) 0.118(3) -0.001(2) 0.072(3) 0.0005(18)
O8 0.096(3) 0.074(3) 0.067(2) -0.010(2) -0.001(2) -0.021(2)
O9 0.172(7) 0.188(8) 0.272(10) -0.039(7) 0.159(7) 0.022(6)
O10 0.254(8) 0.135(5) 0.049(3) 0.011(3) 0.025(4) 0.122(5)
O11 0.168(7) 0.315(12) 0.158(7) 0.122(7) -0.032(5) -0.135(8)
O12 0.137(5) 0.151(5) 0.094(4) 0.064(4) 0.019(3) 0.007(4)
O13 0.243(9) 0.111(5) 0.159(6) 0.032(4) 0.080(6) -0.059(5)
O14 0.184(6) 0.117(4) 0.043(2) 0.000(2) 0.003(3) -0.082(4)
O15 0.197(8) 0.260(10) 0.216(8) -0.174(8) -0.081(6) 0.153(7)
O16 0.115(4) 0.104(4) 0.072(3) -0.048(3) 0.017(3) -0.006(3)
N1 0.0311(17) 0.0352(17) 0.0383(18) -0.0034(14) 0.0129(14) -0.0040(13)
N2 0.0420(19) 0.0351(17) 0.0377(18) 0.0060(14) 0.0178(15) 0.0088(15)
N3 0.073(3) 0.054(2) 0.040(2) 0.0063(18) 0.022(2) 0.016(2)
N4 0.037(2) 0.0395(19) 0.073(3) -0.0167(18) 0.0293(19) -0.0115(16)
N5 0.049(2) 0.0341(17) 0.049(2) 0.0104(15) 0.0274(17) 0.0116(16)
N6 0.0377(19) 0.0424(19) 0.0395(19) -0.0077(15) 0.0159(15) -0.0114(15)
N7 0.049(2) 0.044(2) 0.076(3) -0.0129(19) 0.037(2) -0.0048(18)
N8 0.082(3) 0.081(3) 0.039(2) 0.021(2) 0.028(2) 0.031(3)
C1 0.051(3) 0.045(2) 0.041(2) -0.0061(18) 0.016(2) -0.012(2)
C2 0.063(3) 0.051(3) 0.054(3) -0.021(2) 0.025(2) -0.021(2)
C3 0.053(3) 0.044(2) 0.070(3) -0.026(2) 0.029(2) -0.012(2)
C4 0.041(2) 0.0293(19) 0.062(3) -0.0093(19) 0.017(2) 0.0020(17)
C5 0.0201(17) 0.0353(19) 0.043(2) -0.0092(16) 0.0102(15) -0.0011(15)
C6 0.0285(19) 0.0314(19) 0.045(2) -0.0037(16) 0.0028(17) 0.0070(15)
C7 0.042(2) 0.047(2) 0.043(2) 0.0095(18) 0.0210(19) 0.0146(19)
C8 0.030(2) 0.035(2) 0.056(3) 0.0078(18) 0.0178(18) 0.0001(16)
C9 0.045(3) 0.052(3) 0.083(4) 0.028(3) 0.029(3) 0.022(2)
C10 0.053(3) 0.041(2) 0.044(2) 0.0192(18) 0.025(2) 0.021(2)
C11 0.076(4) 0.045(3) 0.064(3) 0.021(2) 0.042(3) 0.032(3)
C12 0.094(4) 0.035(2) 0.052(3) 0.004(2) 0.031(3) 0.020(3)
C13 0.063(3) 0.034(2) 0.050(3) 0.0001(19) 0.016(2) 0.006(2)
C14 0.047(2) 0.033(2) 0.043(2) -0.0024(17) 0.0142(19) 0.0061(18)
C15 0.070(3) 0.065(3) 0.046(3) -0.006(2) 0.017(3) 0.004(3)
C16 0.093(5) 0.109(5) 0.051(3) 0.002(3) 0.013(3) 0.001(4)
C17 0.039(3) 0.074(3) 0.048(3) -0.005(2) 0.014(2) -0.001(2)
C18 0.039(3) 0.146(7) 0.076(4) 0.002(4) 0.025(3) -0.010(3)
C19 0.062(3) 0.036(2) 0.052(3) 0.0019(19) 0.021(2) 0.013(2)
C20 0.096(4) 0.037(2) 0.048(3) 0.000(2) 0.012(3) 0.018(3)
C21 0.139(6) 0.042(3) 0.060(3) 0.019(2) 0.050(4) 0.047(4)
C22 0.114(5) 0.052(3) 0.077(4) 0.034(3) 0.065(4) 0.050(3)
C23 0.064(3) 0.051(3) 0.070(3) 0.039(2) 0.044(3) 0.033(2)
C24 0.051(3) 0.067(3) 0.115(5) 0.057(3) 0.049(3) 0.035(3)
C25 0.040(2) 0.0295(19) 0.068(3) 0.0070(19) 0.031(2) 0.0018(17)
C26 0.041(2) 0.040(2) 0.038(2) 0.0082(17) 0.0180(18) 0.0168(18)
C27 0.037(2) 0.0273(18) 0.047(2) -0.0066(16) 0.0079(18) 0.0051(16)
C28 0.0258(19) 0.0343(19) 0.048(2) -0.0083(17) 0.0131(17) -0.0033(15)
C29 0.035(2) 0.039(2) 0.064(3) -0.015(2) 0.019(2) -0.0015(18)
C30 0.053(3) 0.049(3) 0.081(4) -0.031(3) 0.032(3) -0.015(2)
C31 0.074(4) 0.069(3) 0.054(3) -0.028(3) 0.035(3) -0.030(3)
C32 0.062(3) 0.057(3) 0.042(2) -0.009(2) 0.024(2) -0.019(2)
C33 0.052(3) 0.060(3) 0.055(3) -0.007(2) 0.025(2) -0.007(2)
C34 0.054(3) 0.127(6) 0.080(4) -0.006(4) 0.031(3) -0.016(4)
C35 0.077(4) 0.120(6) 0.060(4) 0.017(4) 0.016(3) 0.001(4)
C36 0.174(11) 0.250(15) 0.130(9) 0.000(10) 0.061(8) -0.003(11)

loop_
_atom_type_symbol
_atom_type_description
_atom_type_scat_dispersion_real
_atom_type_scat_dispersion_imag
_atom_type_scat_source
C C 0.0033 0.0016 'International Tables Vol C Tables 4.2.6.8 and 6.1.1.4'
H H 0.0000 0.0000 'International Tables Vol C Tables 4.2.6.8 and 6.1.1.4'
N N 0.0061 0.0033 'International Tables Vol C Tables 4.2.6.8 and 6.1.1.4'
O O 0.0106 0.0060 'International Tables Vol C Tables 4.2.6.8 and 6.1.1.4'
S S 0.1246 0.1234 'International Tables Vol C Tables 4.2.6.8 and 6.1.1.4'
Cl Cl 0.1484 0.1585 'International Tables Vol C Tables 4.2.6.8 and 6.1.1.4'
Ni Ni 0.3393 1.1124 'International Tables Vol C Tables 4.2.6.8 and 6.1.1.4'

loop_
_geom_angle_atom_site_label_1
_geom_angle_atom_site_label_2
_geom_angle_atom_site_label_3
_geom_angle
N3 Ni1 N4 87.20(17)
N3 Ni1 N2 91.19(15)
N4 Ni1 N2 95.53(13)
N3 Ni1 N1 96.51(15)
N4 Ni1 N1 87.64(13)
N2 Ni1 N1 171.82(12)
N3 Ni1 S2 89.72(13)
N4 Ni1 S2 176.89(12)
N2 Ni1 S2 84.07(10)
N1 Ni1 S2 93.17(9)
N3 Ni1 S1 179.08(12)
N4 Ni1 S1 93.43(12)
N2 Ni1 S1 88.08(9)
N1 Ni1 S1 84.19(10)
S2 Ni1 S1 89.64(4)
N7 Ni2 N8 87.94(18)
N7 Ni2 N5 94.83(14)
N8 Ni2 N5 92.99(17)
N7 Ni2 N6 88.41(14)
N8 Ni2 N6 95.06(17)
N5 Ni2 N6 171.42(13)
N7 Ni2 S3 175.92(13)
N8 Ni2 S3 88.04(13)
N5 Ni2 S3 84.64(11)
N6 Ni2 S3 92.69(10)
N7 Ni2 S4 94.44(13)
N8 Ni2 S4 177.55(14)
N5 Ni2 S4 87.35(10)
N6 Ni2 S4 84.47(10)
S3 Ni2 S4 89.58(4)
O3 Cl1 O1 109.9(2)
O3 Cl1 O2 110.8(2)
O1 Cl1 O2 108.8(2)
O3 Cl1 O4 110.4(2)
O1 Cl1 O4 109.9(2)
O2 Cl1 O4 106.9(2)
O7 Cl2 O8 110.7(3)
O7 Cl2 O5 110.3(2)
O8 Cl2 O5 109.6(2)
O7 Cl2 O6 109.7(2)
O8 Cl2 O6 105.7(3)
O5 Cl2 O6 110.6(2)
O11 Cl3 O9 111.4(7)
O11 Cl3 O10 109.7(5)
O9 Cl3 O10 108.7(5)
O11 Cl3 O12 109.1(4)
O9 Cl3 O12 108.6(5)
O10 Cl3 O12 109.4(4)
O15 Cl4 O14 112.9(5)
O15 Cl4 O13 105.8(6)
O14 Cl4 O13 106.3(4)
O15 Cl4 O16 110.9(4)
O14 Cl4 O16 111.0(3)
O13 Cl4 O16 109.6(4)
C6 S1 C7 104.3(2)
C6 S1 Ni1 98.13(14)
C7 S1 Ni1 100.91(14)
C8 S2 C9 102.8(2)
C8 S2 Ni1 99.55(13)
C9 S2 Ni1 98.45(16)
C25 S3 C24 102.7(2)
C25 S3 Ni2 100.48(14)
C24 S3 Ni2 97.71(17)
C27 S4 C26 104.09(19)
C27 S4 Ni2 97.85(14)
C26 S4 Ni2 100.11(13)
C5 N1 C1 118.2(4)
C5 N1 Ni1 120.3(3)
C1 N1 Ni1 121.4(3)
C10 N2 C14 118.1(4)
C10 N2 Ni1 121.1(3)
C14 N2 Ni1 120.5(3)
C15 N3 Ni1 165.5(4)
C17 N4 Ni1 171.6(4)
C19 N5 C23 118.5(4)
C19 N5 Ni2 120.8(3)
C23 N5 Ni2 120.1(3)
C32 N6 C28 118.6(4)
C32 N6 Ni2 121.3(3)
C28 N6 Ni2 120.0(3)
C33 N7 Ni2 172.7(5)
C35 N8 Ni2 149.2(6)
N1 C1 C2 122.5(4)
C1 C2 C3 120.0(4)
C4 C3 C2 118.1(4)
C3 C4 C5 119.1(4)
N1 C5 C4 122.0(4)
N1 C5 C6 120.2(3)
C4 C5 C6 117.7(4)
C5 C6 S1 115.4(3)
C8 C7 S1 115.7(3)
C7 C8 S2 115.1(3)
C10 C9 S2 116.5(3)
N2 C10 C11 121.8(5)
N2 C10 C9 119.5(4)
C11 C10 C9 118.7(4)
C12 C11 C10 119.7(4)
C13 C12 C11 119.1(4)
C12 C13 C14 118.5(5)
N2 C14 C13 122.8(4)
N3 C15 C16 173.6(6)
N4 C17 C18 175.9(6)
N5 C19 C20 122.6(5)
C21 C20 C19 117.8(6)
C22 C21 C20 120.3(5)
C21 C22 C23 119.3(5)
N5 C23 C22 121.4(5)
N5 C23 C24 120.0(5)
C22 C23 C24 118.7(5)
C23 C24 S3 116.6(3)
C26 C25 S3 114.7(3)
C25 C26 S4 116.5(3)
C28 C27 S4 117.0(3)
N6 C28 C29 121.4(4)
N6 C28 C27 120.0(3)
C29 C28 C27 118.6(4)
C28 C29 C30 118.9(5)
C31 C30 C29 119.5(4)
C32 C31 C30 118.3(5)
N6 C32 C31 123.3(5)
N7 C33 C34 176.1(6)
N8 C35 C36 154.7(9)

loop_
_geom_bond_atom_site_label_1
_geom_bond_atom_site_label_2
_geom_bond_distance
Ni1 N3 2.058(4)
Ni1 N4 2.063(4)
Ni1 N2 2.079(3)
Ni1 N1 2.083(3)
Ni1 S2 2.3898(14)
Ni1 S1 2.4030(11)
Ni2 N7 2.058(4)
Ni2 N8 2.075(4)
Ni2 N5 2.077(3)
Ni2 N6 2.092(4)
Ni2 S3 2.3936(14)
Ni2 S4 2.3972(12)
Cl1 O3 1.426(3)
Cl1 O1 1.434(3)
Cl1 O2 1.438(3)
Cl1 O4 1.442(3)
Cl2 O7 1.409(3)
Cl2 O8 1.414(4)
Cl2 O5 1.419(3)
Cl2 O6 1.452(3)
Cl3 O11 1.363(7)
Cl3 O9 1.373(7)
Cl3 O10 1.380(5)
Cl3 O12 1.426(5)
Cl4 O15 1.346(6)
Cl4 O14 1.379(4)
Cl4 O13 1.398(6)
Cl4 O16 1.423(4)
S1 C6 1.799(4)
S1 C7 1.816(4)
S2 C8 1.799(4)
S2 C9 1.804(5)
S3 C25 1.791(4)
S3 C24 1.813(6)
S4 C27 1.803(4)
S4 C26 1.815(4)
N1 C5 1.345(5)
N1 C1 1.350(5)
N2 C10 1.343(5)
N2 C14 1.348(5)
N3 C15 1.130(6)
N4 C17 1.127(5)
N5 C19 1.352(6)
N5 C23 1.356(5)
N6 C32 1.343(5)
N6 C28 1.356(5)
N7 C33 1.120(6)
N8 C35 1.142(7)
C1 C2 1.368(6)
C2 C3 1.388(7)
C3 C4 1.386(6)
C4 C5 1.399(5)
C5 C6 1.525(5)
C7 C8 1.513(6)
C9 C10 1.500(7)
C10 C11 1.387(6)
C11 C12 1.379(8)
C12 C13 1.373(7)
C13 C14 1.392(6)
C15 C16 1.447(8)
C17 C18 1.456(7)
C19 C20 1.388(6)
C20 C21 1.388(8)
C21 C22 1.366(9)
C22 C23 1.390(7)
C23 C24 1.483(8)
C25 C26 1.500(6)
C27 C28 1.497(5)
C28 C29 1.390(5)
C29 C30 1.395(7)
C30 C31 1.383(8)
C31 C32 1.377(7)
C33 C34 1.470(7)
C35 C36 1.438(12)

loop_
_geom_torsion_atom_site_label_1
_geom_torsion_atom_site_label_2
_geom_torsion_atom_site_label_3
_geom_torsion_atom_site_label_4
_geom_torsion
C5 N1 C1 C2 1.4(6)
Ni1 N1 C1 C2 -173.9(3)
N1 C1 C2 C3 0.4(7)
C1 C2 C3 C4 -2.2(7)
C2 C3 C4 C5 2.2(6)
C1 N1 C5 C4 -1.4(5)
Ni1 N1 C5 C4 174.0(3)
C1 N1 C5 C6 -178.5(3)
Ni1 N1 C5 C6 -3.2(4)
C3 C4 C5 N1 -0.5(6)
C3 C4 C5 C6 176.7(4)
N1 C5 C6 S1 -8.2(5)
C4 C5 C6 S1 174.5(3)
C7 S1 C6 C5 -90.8(3)
Ni1 S1 C6 C5 12.7(3)
C6 S1 C7 C8 72.2(3)
Ni1 S1 C7 C8 -29.2(3)
S1 C7 C8 S2 51.7(4)
C9 S2 C8 C7 58.5(3)
Ni1 S2 C8 C7 -42.5(3)
C8 S2 C9 C10 -100.5(4)
Ni1 S2 C9 C10 1.4(4)
C14 N2 C10 C11 0.8(6)
Ni1 N2 C10 C11 -173.9(3)
C14 N2 C10 C9 -177.3(4)
Ni1 N2 C10 C9 8.0(5)
S2 C9 C10 N2 -5.9(6)
S2 C9 C10 C11 176.0(3)
N2 C10 C11 C12 0.3(7)
C9 C10 C11 C12 178.4(4)
C10 C11 C12 C13 -1.3(7)
C11 C12 C13 C14 1.2(7)
C10 N2 C14 C13 -0.9(6)
Ni1 N2 C14 C13 173.8(3)
C12 C13 C14 N2 -0.2(7)
C23 N5 C19 C20 -0.5(7)
Ni2 N5 C19 C20 -172.2(3)
N5 C19 C20 C21 0.6(7)
C19 C20 C21 C22 0.5(7)
C20 C21 C22 C23 -1.7(8)
C19 N5 C23 C22 -0.7(6)
Ni2 N5 C23 C22 171.0(3)
C19 N5 C23 C24 178.7(4)
Ni2 N5 C23 C24 -9.5(6)
C21 C22 C23 N5 1.8(7)
C21 C22 C23 C24 -177.6(5)
N5 C23 C24 S3 12.0(6)
C22 C23 C24 S3 -168.5(4)
C25 S3 C24 C23 94.7(4)
Ni2 S3 C24 C23 -7.9(4)
C24 S3 C25 C26 -61.1(3)
Ni2 S3 C25 C26 39.4(3)
S3 C25 C26 S4 -52.2(4)
C27 S4 C26 C25 -67.9(3)
Ni2 S4 C26 C25 32.9(3)
C26 S4 C27 C28 94.2(3)
Ni2 S4 C27 C28 -8.4(3)
C32 N6 C28 C29 -0.7(6)
Ni2 N6 C28 C29 -176.8(3)
C32 N6 C28 C27 178.5(4)
Ni2 N6 C28 C27 2.4(5)
S4 C27 C28 N6 5.2(5)
S4 C27 C28 C29 -175.5(3)
N6 C28 C29 C30 1.7(6)
C27 C28 C29 C30 -177.6(4)
C28 C29 C30 C31 -1.3(7)
C29 C30 C31 C32 0.0(7)
C28 N6 C32 C31 -0.7(6)
Ni2 N6 C32 C31 175.4(4)
C30 C31 C32 N6 1.0(7)
Ni2 N8 C35 C36 178.1(14)
